data_1525991
loop_
_publ_author_name
'Meden, A.'
'Ceh, M.'

_publ_section_title
;
 Rietveld refinement of Ca0.54 La0.46 Mg0.23 Ti0.77 O3 - a promising new
 microwave ceramic
;
_journal_name_full 'Materials Science Forum'
_journal_page_first 988
_journal_page_last 993
_journal_volume 321
_journal_year 2000
_chemical_formula_sum 'Ca0.62 La0.38 Mg0.19 O3 Ti0.81'
_chemical_name_systematic '(Ca0.62 La0.38) (Mg0.19 Ti0.81) O3'
_space_group_IT_number 62
_symmetry_space_group_name_Hall '-P 2c 2ab'
_symmetry_space_group_name_H-M 'P b n m'
_cell_angle_alpha 90
_cell_angle_beta 90
_cell_angle_gamma 90
_cell_formula_units_Z 4
_cell_length_a 5.4684
_cell_length_b 5.5029
_cell_length_c 7.7497
_cell_volume 233.204
_citation_journal_id_ASTM MSFOEP
_cod_data_source_file Meden_MSFOEP_2000_360.cif
_cod_data_source_block Ca0.62La0.38Mg0.19O3Ti0.81
_cod_original_cell_volume 233.2044
_cod_original_sg_symbol_Hall '-P 2ac 2n (z,x,y)'
_cod_database_code 1525991

loop_
_symmetry_equiv_pos_as_xyz
x,y,z
x+1/2,-y+1/2,-z
-x+1/2,y+1/2,-z+1/2
-x,-y,z+1/2
-x,-y,-z
-x-1/2,y-1/2,z
x-1/2,-y-1/2,z-1/2
x,y,-z-1/2

loop_
_atom_site_label
_atom_site_type_symbol
_atom_site_fract_x
_atom_site_fract_y
_atom_site_fract_z
_atom_site_occupancy
_atom_site_U_iso_or_equiv
Ca1 Ca+2 -0.0049 0.0275 0.25 0.62 0.0
La1 La+3 -0.0049 0.0275 0.25 0.38 0.0
O1 O-2 0.081 0.486 0.25 1 0.0
Mg1 Mg+2 0.5 0 0 0.19 0.0
Ti1 Ti+4 0.5 0 0 0.81 0.0
O2 O-2 0.714 0.285 0.032 1 0.0
